data_7039906
loop_
_publ_author_name
'Realista, S.'
'Fitzpatrick, A. J.'
'Santos, G.'
'Ferreira, L. P.'
'Barroso, S.'
'Pereira, L. C. J.'
'Bandeira, N. A. G.'
'Neugebauer, P.'
'Hrub\'y, J'
'Morgan, G. G.'
'van Slageren, J.'
'Calhorda, M. J.'
'Martinho, P. N.'

_publ_section_title
;
 A Mn(iii) single ion magnet with tridentate Schiff-base ligands.
;
_journal_issue 31
_journal_name_full 'Dalton transactions (Cambridge, England : 2003)'
_journal_page_first 12301
_journal_page_last 12307
_journal_paper_doi 10.1039/c6dt02538b
_journal_volume 45
_journal_year 2016
_chemical_formula_moiety 'C26 H38 Mn N4 O4, C24 H20 B'
_chemical_formula_sum 'C50 H58 B Mn N4 O4'
_chemical_formula_weight 844.75
_space_group_crystal_system monoclinic
_space_group_IT_number 14
_space_group_name_Hall '-P 2yn'
_space_group_name_H-M_alt 'P 1 21/n 1'
_symmetry_cell_setting monoclinic
_symmetry_space_group_name_Hall '-P 2yn'
_symmetry_space_group_name_H-M 'P 1 21/n 1'
_atom_sites_solution_hydrogens mixed
_audit_creation_method SHELXL-2014/7
_audit_update_record
;
2016-02-04 deposited with the CCDC.
2016-07-13 downloaded from the CCDC.
;
_cell_angle_alpha 90
_cell_angle_beta 91.469(2)
_cell_angle_gamma 90
_cell_formula_units_Z 4
_cell_length_a 12.0660(5)
_cell_length_b 18.2790(8)
_cell_length_c 20.8900(10)
_cell_measurement_reflns_used 9920
_cell_measurement_temperature 150(2)
_cell_measurement_theta_max 28.31
_cell_measurement_theta_min 2.25
_cell_volume 4605.9(4)
_computing_cell_refinement 'Bruker SAINT'
_computing_molecular_graphics 'Ortep3 for Windows v2.0 (L.J. Farrugia, J. Appl. Cryst. (1997) 30, 565)'
_computing_publication_material 'enCIFer v1.5'
_computing_structure_refinement 'SHELXL-2014/7 (Sheldrick, 2014)'
_computing_structure_solution 'Sir2004 (M.C. Burla et al, 2005)'
_diffrn_ambient_temperature 150(2)
_diffrn_measured_fraction_theta_full 0.999
_diffrn_measured_fraction_theta_max 0.998
_diffrn_measurement_device_type 'Bruker APEX-II CCD'
_diffrn_measurement_method '\f and \w scans'
_diffrn_radiation_monochromator graphite
_diffrn_radiation_probe x-ray
_diffrn_radiation_type MoK\a
_diffrn_radiation_wavelength 0.71073
_diffrn_reflns_av_R_equivalents 0.0350
_diffrn_reflns_av_unetI/netI 0.0261
_diffrn_reflns_Laue_measured_fraction_full 0.999
_diffrn_reflns_Laue_measured_fraction_max 0.998
_diffrn_reflns_limit_h_max 13
_diffrn_reflns_limit_h_min -16
_diffrn_reflns_limit_k_max 24
_diffrn_reflns_limit_k_min -22
_diffrn_reflns_limit_l_max 27
_diffrn_reflns_limit_l_min -27
_diffrn_reflns_number 64095
_diffrn_reflns_point_group_measured_fraction_full 0.999
_diffrn_reflns_point_group_measured_fraction_max 0.998
_diffrn_reflns_theta_full 25.242
_diffrn_reflns_theta_max 28.334
_diffrn_reflns_theta_min 2.227
_diffrn_source 'sealed tube'
_exptl_absorpt_coefficient_mu 0.334
_exptl_absorpt_correction_T_max 0.936
_exptl_absorpt_correction_T_min 0.851
_exptl_absorpt_correction_type multi-scan
_exptl_absorpt_process_details 'SADABS,  G. M. Sheldrick, 1996'
_exptl_crystal_colour red
_exptl_crystal_density_diffrn 1.218
_exptl_crystal_description prism
_exptl_crystal_F_000 1792
_exptl_crystal_recrystallization_method 'Re-crystallisation from solvent: Methanol'
_exptl_crystal_size_max 0.500
_exptl_crystal_size_mid 0.400
_exptl_crystal_size_min 0.200
_refine_diff_density_max 0.300
_refine_diff_density_min -0.387
_refine_diff_density_rms 0.043
_refine_ls_extinction_method none
_refine_ls_goodness_of_fit_ref 1.068
_refine_ls_hydrogen_treatment mixed
_refine_ls_matrix_type full
_refine_ls_number_parameters 552
_refine_ls_number_reflns 11471
_refine_ls_number_restraints 0
_refine_ls_restrained_S_all 1.068
_refine_ls_R_factor_all 0.0456
_refine_ls_R_factor_gt 0.0349
_refine_ls_shift/su_max 0.000
_refine_ls_shift/su_mean 0.000
_refine_ls_structure_factor_coef Fsqd
_refine_ls_weighting_details 'w=1/[\s^2^(Fo^2^)+(0.0478P)^2^+0.8321P] where P=(Fo^2^+2Fc^2^)/3'
_refine_ls_weighting_scheme calc
_refine_ls_wR_factor_gt 0.0901
_refine_ls_wR_factor_ref 0.0944
_reflns_Friedel_coverage 0.000
_reflns_number_gt 9364
_reflns_number_total 11471
_reflns_threshold_expression 'I > 2\s(I)'
_cod_data_source_file c6dt02538b2.cif
_cod_data_source_block 1_sqd
_cod_depositor_comments 'Adding full bibliography for 7039906.cif.'
_cod_database_code 7039906
_shelx_shelxl_version_number 2014/7
_shelx_space_group_comment
;
The symmetry employed for this shelxl refinement is uniquely defined
by the following loop, which should always be used as a source of
symmetry information in preference to the above space-group names.
They are only intended as comments.
;
_shelx_estimated_absorpt_t_min 0.851
_shelx_estimated_absorpt_t_max 0.936
_platon_squeeze_void_probe_radius 1.20

loop_
_space_group_symop_operation_xyz
'x, y, z'
'-x+1/2, y+1/2, -z+1/2'
'-x, -y, -z'
'x-1/2, -y-1/2, z-1/2'

loop_
_atom_site_label
_atom_site_type_symbol
_atom_site_fract_x
_atom_site_fract_y
_atom_site_fract_z
_atom_site_U_iso_or_equiv
_atom_site_adp_type
_atom_site_occupancy
_atom_site_site_symmetry_order
_atom_site_calc_flag
_atom_site_refinement_flags_posn
_atom_site_refinement_flags_adp
_atom_site_refinement_flags_occupancy
Mn1 Mn 0.0000 0.0000 0.0000 0.01709(6) Uani 1 2 d S . P
Mn2 Mn 0.0000 0.5000 0.0000 0.01938(7) Uani 1 2 d S . P
O4 O 0.08787(7) 0.41748(4) -0.01493(4) 0.02256(18) Uani 1 1 d . . .
O3 O 0.27606(7) 0.36442(5) -0.05502(4) 0.0300(2) Uani 1 1 d . . .
N1 N 0.04560(8) 0.04997(5) 0.08328(5) 0.0209(2) Uani 1 1 d . . .
N3 N -0.12989(8) 0.44740(5) -0.04361(5) 0.0239(2) Uani 1 1 d . . .
N4 N -0.07020(9) 0.44184(6) 0.09105(5) 0.0267(2) Uani 1 1 d . . .
N2 N 0.02105(9) -0.10546(5) 0.06293(5) 0.0242(2) Uani 1 1 d . . .
C27 C 0.16682(10) 0.17155(6) 0.26471(5) 0.0205(2) Uani 1 1 d . . .
C34 C 0.34180(10) 0.31065(6) 0.23692(6) 0.0250(3) Uani 1 1 d . . .
H34 H 0.3586 0.3000 0.2796 0.030 Uiso 1 1 calc R U .
C22 C -0.11831(10) 0.39678(6) -0.08536(6) 0.0252(3) Uani 1 1 d . . .
H22 H -0.1825 0.3775 -0.1044 0.030 Uiso 1 1 calc R U .
C20 C -0.01396(10) 0.36731(6) -0.10521(6) 0.0234(2) Uani 1 1 d . . .
C7 C 0.22302(10) 0.09184(6) 0.04511(6) 0.0233(2) Uani 1 1 d . . .
C9 C 0.13706(10) 0.08528(6) 0.09148(6) 0.0230(2) Uani 1 1 d . . .
H9 H 0.1488 0.1086 0.1307 0.028 Uiso 1 1 calc R U .
C40 C -0.02655(12) 0.24101(7) 0.17855(8) 0.0348(3) Uani 1 1 d . . .
H40 H 0.0229 0.2158 0.1532 0.042 Uiso 1 1 calc R U .
C28 C 0.26043(10) 0.13688(6) 0.24141(5) 0.0216(2) Uani 1 1 d . . .
H28 H 0.3119 0.1647 0.2196 0.026 Uiso 1 1 calc R U .
C21 C 0.08435(10) 0.37941(6) -0.06909(6) 0.0212(2) Uani 1 1 d . . .
C38 C 0.21389(11) 0.31748(7) 0.14961(6) 0.0281(3) Uani 1 1 d . . .
H38 H 0.1431 0.3110 0.1318 0.034 Uiso 1 1 calc R U .
C29 C 0.28020(11) 0.06198(6) 0.24949(6) 0.0259(3) Uani 1 1 d . . .
H29 H 0.3436 0.0411 0.2329 0.031 Uiso 1 1 calc R U .
C50 C 0.17014(11) 0.25848(7) 0.39000(6) 0.0265(3) Uani 1 1 d . . .
H50 H 0.1659 0.2077 0.3887 0.032 Uiso 1 1 calc R U .
C16 C 0.18382(10) 0.34890(6) -0.09164(6) 0.0240(2) Uani 1 1 d . . .
C30 C 0.20646(11) 0.01894(7) 0.28179(6) 0.0277(3) Uani 1 1 d . . .
H30 H 0.2203 -0.0306 0.2882 0.033 Uiso 1 1 calc R U .
C45 C 0.16115(10) 0.29714(6) 0.33259(6) 0.0235(2) Uani 1 1 d . . .
C17 C 0.18344(12) 0.30897(7) -0.14776(6) 0.0298(3) Uani 1 1 d . . .
H17 H 0.2495 0.2899 -0.1626 0.036 Uiso 1 1 calc R U .
C46 C 0.16846(11) 0.37350(7) 0.33891(7) 0.0291(3) Uani 1 1 d . . .
H46 H 0.1630 0.4021 0.3021 0.035 Uiso 1 1 calc R U .
C25 C -0.19073(11) 0.45158(7) 0.09886(7) 0.0310(3) Uani 1 1 d . . .
H25A H -0.2060 0.5031 0.1053 0.037 Uiso 1 1 calc R U .
H25B H -0.2127 0.4257 0.1370 0.037 Uiso 1 1 calc R U .
C33 C 0.23307(10) 0.29842(6) 0.21376(6) 0.0228(2) Uani 1 1 d . . .
C31 C 0.11119(11) 0.05100(7) 0.30457(6) 0.0276(3) Uani 1 1 d . . .
H31 H 0.0599 0.0227 0.3261 0.033 Uiso 1 1 calc R U .
C39 C 0.01292(10) 0.27121(6) 0.23655(6) 0.0258(3) Uani 1 1 d . . .
C19 C -0.01250(12) 0.32492(6) -0.16131(6) 0.0291(3) Uani 1 1 d . . .
H19 H -0.0782 0.3159 -0.1842 0.035 Uiso 1 1 calc R U .
C41 C -0.13646(13) 0.24709(8) 0.15720(9) 0.0435(4) Uani 1 1 d . . .
H41 H -0.1588 0.2261 0.1184 0.052 Uiso 1 1 calc R U .
C32 C 0.09201(11) 0.12522(6) 0.29536(6) 0.0253(3) Uani 1 1 d . . .
H32 H 0.0266 0.1452 0.3102 0.030 Uiso 1 1 calc R U .
C48 C 0.19216(11) 0.36749(8) 0.45336(7) 0.0330(3) Uani 1 1 d . . .
H48 H 0.2025 0.3904 0.4928 0.040 Uiso 1 1 calc R U .
C26 C -0.00942(12) 0.45506(7) 0.15243(6) 0.0320(3) Uani 1 1 d . . .
H26A H 0.0686 0.4485 0.1465 0.048 Uiso 1 1 calc R U .
H26B H -0.0231 0.5041 0.1666 0.048 Uiso 1 1 calc R U .
H26C H -0.0343 0.4211 0.1840 0.048 Uiso 1 1 calc R U .
C35 C 0.42515(11) 0.33787(7) 0.19923(7) 0.0307(3) Uani 1 1 d . . .
H35 H 0.4963 0.3442 0.2165 0.037 Uiso 1 1 calc R U .
C11 C -0.00455(12) -0.03911(7) 0.16589(6) 0.0309(3) Uani 1 1 d . . .
H11A H 0.0740 -0.0446 0.1758 0.037 Uiso 1 1 calc R U .
H11B H -0.0432 -0.0433 0.2059 0.037 Uiso 1 1 calc R U .
B1 B 0.14288(12) 0.26025(7) 0.26104(7) 0.0219(3) Uani 1 1 d . . .
C13 C 0.00499(12) -0.17643(7) 0.03057(7) 0.0321(3) Uani 1 1 d . . .
H13A H 0.0458 -0.1770 -0.0083 0.048 Uiso 1 1 calc R U .
H13B H 0.0311 -0.2150 0.0582 0.048 Uiso 1 1 calc R U .
H13C H -0.0724 -0.1835 0.0207 0.048 Uiso 1 1 calc R U .
C10 C -0.02374(11) 0.03780(7) 0.13958(6) 0.0267(3) Uani 1 1 d . . .
H10A H -0.1013 0.0439 0.1274 0.032 Uiso 1 1 calc R U .
H10B H -0.0052 0.0736 0.1724 0.032 Uiso 1 1 calc R U .
C6 C 0.30926(11) 0.14286(7) 0.05617(7) 0.0320(3) Uani 1 1 d . . .
H6 H 0.3070 0.1742 0.0912 0.038 Uiso 1 1 calc R U .
C5 C 0.39624(12) 0.14620(8) 0.01544(8) 0.0387(3) Uani 1 1 d . . .
H5 H 0.4520 0.1807 0.0223 0.046 Uiso 1 1 calc R U .
C43 C -0.17746(12) 0.31392(8) 0.25106(8) 0.0403(4) Uani 1 1 d . . .
H43 H -0.2279 0.3386 0.2762 0.048 Uiso 1 1 calc R U .
C47 C 0.18344(11) 0.40807(7) 0.39741(7) 0.0321(3) Uani 1 1 d . . .
H47 H 0.1877 0.4588 0.3992 0.039 Uiso 1 1 calc R U .
C18 C 0.08482(12) 0.29697(7) -0.18243(6) 0.0322(3) Uani 1 1 d . . .
H18 H 0.0854 0.2698 -0.2201 0.039 Uiso 1 1 calc R U .
C12 C -0.04054(11) -0.10222(7) 0.12316(6) 0.0277(3) Uani 1 1 d . . .
H12A H -0.0296 -0.1477 0.1463 0.033 Uiso 1 1 calc R U .
H12B H -0.1191 -0.0975 0.1129 0.033 Uiso 1 1 calc R U .
C37 C 0.29653(13) 0.34573(7) 0.11121(7) 0.0348(3) Uani 1 1 d . . .
H37 H 0.2802 0.3579 0.0688 0.042 Uiso 1 1 calc R U .
C44 C -0.06732(11) 0.30731(7) 0.27200(7) 0.0309(3) Uani 1 1 d . . .
H44 H -0.0462 0.3278 0.3112 0.037 Uiso 1 1 calc R U .
C23 C -0.24239(10) 0.46298(7) -0.02136(7) 0.0303(3) Uani 1 1 d . . .
H23A H -0.2968 0.4463 -0.0531 0.036 Uiso 1 1 calc R U .
H23B H -0.2516 0.5153 -0.0159 0.036 Uiso 1 1 calc R U .
C36 C 0.40262(13) 0.35558(8) 0.13607(7) 0.0357(3) Uani 1 1 d . . .
H36 H 0.4582 0.3739 0.1105 0.043 Uiso 1 1 calc R U .
C42 C -0.21209(12) 0.28407(9) 0.19331(9) 0.0453(4) Uani 1 1 d . . .
H42 H -0.2853 0.2889 0.1790 0.054 Uiso 1 1 calc R U .
C24 C -0.26071(11) 0.42428(8) 0.04204(7) 0.0358(3) Uani 1 1 d . . .
H24A H -0.2458 0.3726 0.0363 0.043 Uiso 1 1 calc R U .
H24B H -0.3383 0.4291 0.0524 0.043 Uiso 1 1 calc R U .
C15 C 0.38019(12) 0.34473(10) -0.08032(8) 0.0434(4) Uani 1 1 d . . .
H15A H 0.3872 0.3647 -0.1230 0.052 Uiso 1 1 calc R U .
H15B H 0.3866 0.2919 -0.0828 0.052 Uiso 1 1 calc R U .
C49 C 0.18514(11) 0.29239(8) 0.44921(7) 0.0319(3) Uani 1 1 d . . .
H49 H 0.1905 0.2642 0.4862 0.038 Uiso 1 1 calc R U .
C14 C 0.46891(13) 0.37511(12) -0.03654(8) 0.0570(5) Uani 1 1 d . . .
H14A H 0.5403 0.3626 -0.0525 0.085 Uiso 1 1 calc R U .
H14B H 0.4619 0.4274 -0.0345 0.085 Uiso 1 1 calc R U .
H14C H 0.4614 0.3549 0.0055 0.085 Uiso 1 1 calc R U .
O1 O 0.31643(8) -0.00264(5) -0.09615(5) 0.0353(2) Uani 1 1 d . . .
C8 C 0.22646(10) 0.04417(6) -0.00747(6) 0.0214(2) Uani 1 1 d . . .
C3 C 0.31899(11) 0.04730(7) -0.04768(6) 0.0273(3) Uani 1 1 d . . .
C4 C 0.40165(12) 0.09821(8) -0.03631(7) 0.0358(3) Uani 1 1 d . . .
H4 H 0.4615 0.1005 -0.0634 0.043 Uiso 1 1 calc R U .
O2 O 0.14955(7) -0.00588(4) -0.02014(4) 0.02131(17) Uani 1 1 d . . .
C2 C 0.41479(15) -0.01225(9) -0.13183(9) 0.0504(4) Uani 1 1 d . . .
H2A H 0.4775 -0.0227 -0.1033 0.060 Uiso 1 1 calc R U .
H2B H 0.4309 0.0317 -0.1560 0.060 Uiso 1 1 calc R U .
C1 C 0.3931(2) -0.07539(14) -0.17626(13) 0.0953(10) Uani 1 1 d . . .
H1A H 0.4573 -0.0839 -0.2014 0.143 Uiso 1 1 calc R U .
H1B H 0.3772 -0.1184 -0.1517 0.143 Uiso 1 1 calc R U .
H1C H 0.3309 -0.0643 -0.2041 0.143 Uiso 1 1 calc R U .
H2 H 0.0935(14) -0.1024(8) 0.0721(7) 0.034(4) Uiso 1 1 d . . .
H4B H -0.0589(12) 0.3957(9) 0.0797(7) 0.030(4) Uiso 1 1 d . . .

loop_
_atom_site_aniso_label
_atom_site_aniso_U_11
_atom_site_aniso_U_22
_atom_site_aniso_U_33
_atom_site_aniso_U_23
_atom_site_aniso_U_13
_atom_site_aniso_U_12
Mn1 0.01933(13) 0.01703(12) 0.01481(12) -0.00042(9) -0.00107(9) -0.00235(8)
Mn2 0.01607(13) 0.02200(13) 0.01998(13) -0.00279(9) -0.00138(10) -0.00268(9)
O4 0.0209(4) 0.0267(4) 0.0199(4) -0.0039(3) -0.0028(3) 0.0001(3)
O3 0.0207(4) 0.0450(5) 0.0244(5) -0.0096(4) 0.0006(4) 0.0023(4)
N1 0.0249(5) 0.0203(5) 0.0174(5) -0.0001(4) -0.0015(4) -0.0007(4)
N3 0.0196(5) 0.0245(5) 0.0273(6) 0.0011(4) -0.0035(4) -0.0038(4)
N4 0.0278(6) 0.0246(5) 0.0278(6) 0.0026(4) 0.0013(5) -0.0009(4)
N2 0.0253(6) 0.0222(5) 0.0248(5) 0.0031(4) -0.0027(4) -0.0013(4)
C27 0.0260(6) 0.0182(5) 0.0170(5) -0.0018(4) -0.0033(5) 0.0003(4)
C34 0.0294(6) 0.0202(5) 0.0255(6) 0.0032(5) 0.0013(5) 0.0014(5)
C22 0.0242(6) 0.0221(6) 0.0289(7) 0.0026(5) -0.0086(5) -0.0058(4)
C20 0.0292(6) 0.0165(5) 0.0241(6) 0.0008(4) -0.0064(5) -0.0020(4)
C7 0.0234(6) 0.0215(6) 0.0249(6) 0.0005(5) -0.0046(5) -0.0015(4)
C9 0.0277(6) 0.0207(5) 0.0202(6) -0.0028(4) -0.0053(5) 0.0004(4)
C40 0.0315(7) 0.0298(7) 0.0427(8) -0.0004(6) -0.0059(6) 0.0023(5)
C28 0.0246(6) 0.0212(5) 0.0189(6) -0.0018(4) -0.0039(5) -0.0005(4)
C21 0.0267(6) 0.0179(5) 0.0188(6) 0.0016(4) -0.0023(5) -0.0020(4)
C38 0.0332(7) 0.0250(6) 0.0261(6) -0.0001(5) -0.0008(5) 0.0034(5)
C29 0.0264(6) 0.0217(6) 0.0295(7) -0.0056(5) -0.0047(5) 0.0039(5)
C50 0.0271(6) 0.0228(6) 0.0295(7) -0.0023(5) 0.0013(5) 0.0014(5)
C16 0.0262(6) 0.0248(6) 0.0208(6) 0.0005(5) -0.0013(5) -0.0013(5)
C30 0.0358(7) 0.0175(5) 0.0292(7) -0.0011(5) -0.0086(6) 0.0009(5)
C45 0.0209(6) 0.0203(5) 0.0296(6) -0.0029(5) 0.0050(5) 0.0009(4)
C17 0.0358(7) 0.0286(6) 0.0249(6) -0.0039(5) 0.0019(6) 0.0025(5)
C46 0.0312(7) 0.0212(6) 0.0351(7) -0.0016(5) 0.0088(6) -0.0011(5)
C25 0.0287(7) 0.0315(7) 0.0329(7) 0.0065(5) 0.0073(6) -0.0039(5)
C33 0.0286(6) 0.0146(5) 0.0254(6) 0.0010(4) 0.0019(5) 0.0040(4)
C31 0.0355(7) 0.0217(6) 0.0256(6) 0.0015(5) -0.0002(5) -0.0058(5)
C39 0.0267(6) 0.0179(5) 0.0330(7) 0.0058(5) 0.0008(5) 0.0002(4)
C19 0.0379(7) 0.0209(6) 0.0277(7) -0.0021(5) -0.0135(6) -0.0010(5)
C41 0.0356(8) 0.0417(8) 0.0524(10) 0.0053(7) -0.0128(7) -0.0046(6)
C32 0.0289(7) 0.0219(6) 0.0254(6) -0.0018(5) 0.0031(5) 0.0003(5)
C48 0.0254(7) 0.0388(7) 0.0349(7) -0.0152(6) 0.0034(6) -0.0042(5)
C26 0.0391(8) 0.0301(7) 0.0265(7) 0.0078(5) -0.0019(6) -0.0005(5)
C35 0.0296(7) 0.0268(6) 0.0357(7) -0.0007(5) 0.0042(6) -0.0007(5)
C11 0.0389(8) 0.0359(7) 0.0180(6) 0.0052(5) -0.0008(5) -0.0054(6)
B1 0.0247(7) 0.0170(6) 0.0241(7) -0.0001(5) 0.0011(5) 0.0015(5)
C13 0.0428(8) 0.0202(6) 0.0331(7) 0.0021(5) -0.0031(6) 0.0012(5)
C10 0.0327(7) 0.0295(6) 0.0179(6) -0.0028(5) 0.0022(5) -0.0048(5)
C6 0.0313(7) 0.0285(7) 0.0360(8) -0.0056(5) -0.0039(6) -0.0065(5)
C5 0.0316(8) 0.0359(7) 0.0486(9) -0.0046(6) -0.0006(7) -0.0152(6)
C43 0.0284(7) 0.0370(8) 0.0561(10) 0.0197(7) 0.0128(7) 0.0057(6)
C47 0.0276(7) 0.0243(6) 0.0450(8) -0.0118(6) 0.0091(6) -0.0054(5)
C18 0.0476(8) 0.0257(6) 0.0229(6) -0.0065(5) -0.0058(6) 0.0011(6)
C12 0.0333(7) 0.0264(6) 0.0232(6) 0.0072(5) -0.0003(5) -0.0040(5)
C37 0.0500(9) 0.0328(7) 0.0219(6) 0.0032(5) 0.0052(6) 0.0006(6)
C44 0.0296(7) 0.0255(6) 0.0379(8) 0.0092(5) 0.0078(6) 0.0018(5)
C23 0.0176(6) 0.0363(7) 0.0370(8) -0.0019(6) -0.0019(5) -0.0056(5)
C36 0.0427(8) 0.0332(7) 0.0319(7) 0.0010(6) 0.0140(6) -0.0046(6)
C42 0.0261(7) 0.0458(9) 0.0637(11) 0.0233(8) -0.0056(7) -0.0009(6)
C24 0.0242(7) 0.0380(7) 0.0455(9) 0.0010(6) 0.0052(6) -0.0104(5)
C15 0.0256(7) 0.0684(11) 0.0366(8) -0.0185(7) 0.0061(6) 0.0030(7)
C49 0.0325(7) 0.0363(7) 0.0269(7) -0.0026(5) -0.0013(6) 0.0012(5)
C14 0.0233(8) 0.1008(15) 0.0470(10) -0.0307(10) 0.0048(7) -0.0007(8)
O1 0.0309(5) 0.0410(6) 0.0347(5) -0.0099(4) 0.0115(4) -0.0083(4)
C8 0.0206(6) 0.0197(5) 0.0236(6) 0.0030(4) -0.0040(5) -0.0011(4)
C3 0.0269(7) 0.0275(6) 0.0275(7) 0.0012(5) 0.0016(5) -0.0024(5)
C4 0.0275(7) 0.0378(7) 0.0423(8) 0.0006(6) 0.0075(6) -0.0082(6)
O2 0.0206(4) 0.0214(4) 0.0218(4) -0.0016(3) -0.0007(3) -0.0025(3)
C2 0.0435(9) 0.0498(9) 0.0592(11) -0.0148(8) 0.0284(8) -0.0125(7)
C1 0.0813(16) 0.0993(17) 0.1085(19) -0.0652(16) 0.0642(15) -0.0376(13)

loop_
_atom_type_symbol
_atom_type_description
_atom_type_scat_dispersion_real
_atom_type_scat_dispersion_imag
_atom_type_scat_source
C C 0.0033 0.0016 'International Tables Vol C Tables 4.2.6.8 and 6.1.1.4'
H H 0.0000 0.0000 'International Tables Vol C Tables 4.2.6.8 and 6.1.1.4'
B B 0.0013 0.0007 'International Tables Vol C Tables 4.2.6.8 and 6.1.1.4'
N N 0.0061 0.0033 'International Tables Vol C Tables 4.2.6.8 and 6.1.1.4'
O O 0.0106 0.0060 'International Tables Vol C Tables 4.2.6.8 and 6.1.1.4'
Mn Mn 0.3368 0.7283 'International Tables Vol C Tables 4.2.6.8 and 6.1.1.4'

loop_
_geom_angle_atom_site_label_1
_geom_angle_atom_site_label_2
_geom_angle_atom_site_label_3
_geom_angle
_geom_angle_site_symmetry_1
_geom_angle_site_symmetry_3
O2 Mn1 O2 180.0 3 .
O2 Mn1 N1 88.66(4) 3 3
O2 Mn1 N1 91.34(4) . 3
O2 Mn1 N1 91.34(4) 3 .
O2 Mn1 N1 88.66(4) . .
N1 Mn1 N1 180.0 3 .
O2 Mn1 N2 89.29(4) 3 3
O2 Mn1 N2 90.71(4) . 3
N1 Mn1 N2 82.31(4) 3 3
N1 Mn1 N2 97.69(4) . 3
O2 Mn1 N2 90.71(4) 3 .
O2 Mn1 N2 89.29(4) . .
N1 Mn1 N2 97.69(4) 3 .
N1 Mn1 N2 82.31(4) . .
N2 Mn1 N2 180.0 3 .
O4 Mn2 O4 180.00(4) . 3_565
O4 Mn2 N3 91.28(4) . 3_565
O4 Mn2 N3 88.73(4) 3_565 3_565
O4 Mn2 N3 88.72(4) . .
O4 Mn2 N3 91.28(4) 3_565 .
N3 Mn2 N3 180.0 3_565 .
O4 Mn2 N4 90.70(4) . 3_565
O4 Mn2 N4 89.30(4) 3_565 3_565
N3 Mn2 N4 81.92(4) 3_565 3_565
N3 Mn2 N4 98.08(4) . 3_565
O4 Mn2 N4 89.30(4) . .
O4 Mn2 N4 90.70(4) 3_565 .
N3 Mn2 N4 98.08(4) 3_565 .
N3 Mn2 N4 81.92(4) . .
N4 Mn2 N4 180.0 3_565 .
C21 O4 Mn2 123.88(7) . .
C16 O3 C15 117.07(10) . .
C9 N1 C10 118.10(10) . .
C9 N1 Mn1 123.59(8) . .
C10 N1 Mn1 117.91(8) . .
C22 N3 C23 118.13(10) . .
C22 N3 Mn2 123.36(9) . .
C23 N3 Mn2 118.21(8) . .
C25 N4 C26 110.59(11) . .
C25 N4 Mn2 114.19(8) . .
C26 N4 Mn2 116.44(8) . .
C13 N2 C12 111.26(10) . .
C13 N2 Mn1 117.12(8) . .
C12 N2 Mn1 113.25(7) . .
C28 C27 C32 114.92(11) . .
C28 C27 B1 125.01(11) . .
C32 C27 B1 120.03(10) . .
C35 C34 C33 123.14(12) . .
N3 C22 C20 125.26(11) . .
C19 C20 C21 120.36(12) . .
C19 C20 C22 118.42(11) . .
C21 C20 C22 121.21(11) . .
C8 C7 C6 120.10(12) . .
C8 C7 C9 120.69(10) . .
C6 C7 C9 118.99(11) . .
N1 C9 C7 125.56(11) . .
C41 C40 C39 122.97(14) . .
C27 C28 C29 122.68(11) . .
O4 C21 C20 123.19(11) . .
O4 C21 C16 118.77(10) . .
C20 C21 C16 118.04(11) . .
C37 C38 C33 122.70(13) . .
C30 C29 C28 120.51(12) . .
C49 C50 C45 122.99(12) . .
O3 C16 C17 124.82(12) . .
O3 C16 C21 114.71(10) . .
C17 C16 C21 120.44(11) . .
C29 C30 C31 118.61(11) . .
C50 C45 C46 114.81(12) . .
C50 C45 B1 125.32(10) . .
C46 C45 B1 119.87(11) . .
C16 C17 C18 120.55(12) . .
C47 C46 C45 122.91(13) . .
N4 C25 C24 113.70(11) . .
C38 C33 C34 114.88(11) . .
C38 C33 B1 125.86(11) . .
C34 C33 B1 119.18(11) . .
C30 C31 C32 120.16(12) . .
C44 C39 C40 114.73(12) . .
C44 C39 B1 123.94(12) . .
C40 C39 B1 121.26(11) . .
C18 C19 C20 120.36(12) . .
C42 C41 C40 120.20(16) . .
C31 C32 C27 123.05(12) . .
C49 C48 C47 118.48(13) . .
C36 C35 C34 119.99(13) . .
C12 C11 C10 116.80(11) . .
C33 B1 C27 109.12(10) . .
C33 B1 C39 113.64(10) . .
C27 B1 C39 107.33(9) . .
C33 B1 C45 107.21(10) . .
C27 B1 C45 109.92(10) . .
C39 B1 C45 109.60(10) . .
N1 C10 C11 109.99(10) . .
C5 C6 C7 120.09(13) . .
C6 C5 C4 120.35(12) . .
C42 C43 C44 120.36(14) . .
C46 C47 C48 120.39(12) . .
C19 C18 C17 120.22(12) . .
N2 C12 C11 112.89(10) . .
C36 C37 C38 120.10(13) . .
C43 C44 C39 122.80(14) . .
N3 C23 C24 109.87(11) . .
C35 C36 C37 119.17(13) . .
C41 C42 C43 118.92(14) . .
C23 C24 C25 115.83(11) . .
O3 C15 C14 107.70(12) . .
C48 C49 C50 120.42(13) . .
C3 O1 C2 117.81(11) . .
O2 C8 C7 123.39(11) . .
O2 C8 C3 117.93(11) . .
C7 C8 C3 118.62(11) . .
O1 C3 C4 125.59(12) . .
O1 C3 C8 114.24(11) . .
C4 C3 C8 120.17(12) . .
C3 C4 C5 120.63(13) . .
C8 O2 Mn1 126.26(7) . .
O1 C2 C1 106.46(14) . .

loop_
_geom_bond_atom_site_label_1
_geom_bond_atom_site_label_2
_geom_bond_distance
_geom_bond_site_symmetry_2
Mn1 O2 1.8664(8) 3
Mn1 O2 1.8664(8) .
Mn1 N1 2.0284(10) 3
Mn1 N1 2.0285(10) .
Mn1 N2 2.3434(10) 3
Mn1 N2 2.3434(10) .
Mn2 O4 1.8745(8) .
Mn2 O4 1.8746(8) 3_565
Mn2 N3 2.0341(10) 3_565
Mn2 N3 2.0341(10) .
Mn2 N4 2.3554(11) 3_565
Mn2 N4 2.3555(11) .
O4 C21 1.3280(14) .
O3 C16 1.3641(15) .
O3 C15 1.4218(16) .
N1 C9 1.2861(15) .
N1 C10 1.4775(16) .
N3 C22 1.2816(16) .
N3 C23 1.4738(16) .
N4 C25 1.4784(17) .
N4 C26 1.4805(17) .
N2 C13 1.4733(16) .
N2 C12 1.4789(17) .
C27 C28 1.3936(16) .
C27 C32 1.4041(17) .
C27 B1 1.6485(16) .
C34 C35 1.3854(18) .
C34 C33 1.4045(18) .
C22 C20 1.4402(18) .
C20 C19 1.4056(17) .
C20 C21 1.4069(17) .
C7 C8 1.4035(17) .
C7 C6 1.4119(17) .
C7 C9 1.4421(18) .
C40 C41 1.393(2) .
C40 C39 1.404(2) .
C28 C29 1.3993(16) .
C21 C16 1.4151(17) .
C38 C37 1.3948(19) .
C38 C33 1.3982(17) .
C29 C30 1.3772(19) .
C50 C49 1.3912(18) .
C50 C45 1.3939(18) .
C16 C17 1.3809(17) .
C30 C31 1.3853(19) .
C45 C46 1.4046(17) .
C45 B1 1.6494(18) .
C17 C18 1.3945(19) .
C46 C47 1.3835(19) .
C25 C24 1.523(2) .
C33 B1 1.6436(18) .
C31 C32 1.3890(17) .
C39 C44 1.3994(18) .
C39 B1 1.6491(19) .
C19 C18 1.364(2) .
C41 C42 1.376(2) .
C48 C49 1.378(2) .
C48 C47 1.386(2) .
C35 C36 1.379(2) .
C11 C12 1.5154(18) .
C11 C10 1.5250(18) .
C6 C5 1.369(2) .
C5 C4 1.395(2) .
C43 C42 1.379(2) .
C43 C44 1.394(2) .
C37 C36 1.381(2) .
C23 C24 1.523(2) .
C15 C14 1.497(2) .
O1 C3 1.3630(16) .
O1 C2 1.4284(18) .
C8 O2 1.3250(14) .
C8 C3 1.4155(18) .
C3 C4 1.3802(18) .
C2 C1 1.500(3) .

loop_
_platon_squeeze_void_nr
_platon_squeeze_void_average_x
_platon_squeeze_void_average_y
_platon_squeeze_void_average_z
_platon_squeeze_void_volume
_platon_squeeze_void_count_electrons
_platon_squeeze_void_content
1 0.085 0.242 0.592 14 0 ' '
2 0.166 -0.041 0.724 33 0 ' '
3 0.334 0.459 0.776 33 0 ' '
4 0.415 0.742 0.908 14 0 ' '
5 0.585 0.258 0.092 14 0 ' '
6 0.666 0.541 0.223 33 0 ' '
7 0.834 1.041 0.277 33 0 ' '
8 0.915 0.758 0.408 15 0 ' '
